data_1510833
loop_
_publ_author_name
'Kudielka, H.'
'Findeisen, G.'
'Nowotny, H.'

_publ_section_title
;
 Untersuchungenin den Systemen : V-B, Nb-B, V-B-Si und Ta-B-Si
;
_journal_name_full 'Monatshefte fuer Chemie (-108,1977)'
_journal_page_first 1048
_journal_page_last 10655
_journal_volume 88
_journal_year 1958
_chemical_formula_sum 'B2 Si V5'
_chemical_name_systematic 'V5 Si B2'
_space_group_IT_number 140
_symmetry_space_group_name_Hall '-I 4 2c'
_symmetry_space_group_name_H-M 'I 4/m c m'
_cell_angle_alpha 90
_cell_angle_beta 90
_cell_angle_gamma 90
_cell_formula_units_Z 4
_cell_length_a 5.81
_cell_length_b 5.81
_cell_length_c 10.79
_cell_volume 364.228
_citation_journal_id_ASTM MOCHAP
_cod_data_source_file boron_342.cif
_cod_data_source_block B2Si1V5
_cod_original_cell_volume 364.2283
_cod_original_formula_sum 'B2 Si1 V5'
_cod_database_code 1510833

loop_
_symmetry_equiv_pos_as_xyz
x,y,z
-y,x,z
-x,-y,z
y,-x,z
x,-y,-z+1/2
y,x,-z+1/2
-x,y,-z+1/2
-y,-x,-z+1/2
-x,-y,-z
y,-x,-z
x,y,-z
-y,x,-z
-x,y,z-1/2
-y,-x,z-1/2
x,-y,z-1/2
y,x,z-1/2
x+1/2,y+1/2,z+1/2
-y+1/2,x+1/2,z+1/2
-x+1/2,-y+1/2,z+1/2
y+1/2,-x+1/2,z+1/2
x+1/2,-y+1/2,-z+1
y+1/2,x+1/2,-z+1
-x+1/2,y+1/2,-z+1
-y+1/2,-x+1/2,-z+1
-x+1/2,-y+1/2,-z+1/2
y+1/2,-x+1/2,-z+1/2
x+1/2,y+1/2,-z+1/2
-y+1/2,x+1/2,-z+1/2
-x+1/2,y+1/2,z
-y+1/2,-x+1/2,z
x+1/2,-y+1/2,z
y+1/2,x+1/2,z

loop_
_atom_site_label
_atom_site_type_symbol
_atom_site_fract_x
_atom_site_fract_y
_atom_site_fract_z
_atom_site_occupancy
_atom_site_U_iso_or_equiv
B1 B 0.375 0.875 0 1 0.0
V1 V 0 0 0 1 0.0
V2 V 0.16 0.66 0.143 1 0.0
Si1 Si 0 0 0.25 1 0.0
